data_4115163
loop_
_publ_author_name
'Alexander A. Tishkov'
'Alexander D. Dilman'
'Valery I. Faustov'
'Arsenij A. Birukov'
'Konstantin S. Lysenko'
'Paul A. Belyakov'
'Sema L. Ioffe'
'Yury A. Strelenko'
'Michael Yu. Antipin'

_publ_section_title
;
 Structure and Stereodynamics of N,N-Bis(silyloxy)enamines
;
_journal_name_full 'Journal of the American Chemical Society'
_journal_page_first 11358
_journal_page_last 11367
_journal_paper_doi 10.1021/ja026548i
_journal_volume 124
_journal_year 2002
_chemical_formula_moiety 'C20 H36 N2 O4 Si2'
_chemical_formula_sum 'C20 H36 N2 O4 Si2'
_chemical_formula_weight 424.69
_chemical_melting_point 301(2)
_chemical_name_systematic
; 
4-Methyl-2-N,N-bis(t-butyldimethylsilyloxy)amino-3-trimethylsilyloxy-pent-1-ene
;
_space_group_IT_number 14
_symmetry_cell_setting monoclinic
_symmetry_space_group_name_Hall '-P 2yn'
_symmetry_space_group_name_H-M 'P 1 21/n 1'
_atom_sites_solution_hydrogens geom
_atom_sites_solution_primary direct
_atom_sites_solution_secondary difmap
_audit_creation_method SHELXL-97
_cell_angle_alpha 90.00
_cell_angle_beta 100.34(3)
_cell_angle_gamma 90.00
_cell_formula_units_Z 4
_cell_length_a 12.149(4)
_cell_length_b 14.155(4)
_cell_length_c 14.586(5)
_cell_measurement_reflns_used 48
_cell_measurement_temperature 193(2)
_cell_measurement_theta_max 15
_cell_measurement_theta_min 5
_cell_volume 2467.6(14)
_computing_cell_refinement 'Siemens P3'
_computing_data_collection 'Siemens P3'
_computing_data_reduction 'SHELXTL ver. 5.1 (Sheldrick, 1998a)'
_computing_molecular_graphics 'SHELXTL ver. 5.1 (Sheldrick, 1998a)'
_computing_publication_material 'SHELXTL ver. 5.1 (Sheldrick, 1998a)'
_computing_structure_refinement 'SHELXTL ver. 5.1 (Sheldrick, 1998a)'
_computing_structure_solution 'SHELXTL ver. 5.1 (Sheldrick, 1998a)'
_diffrn_ambient_temperature 193(2)
_diffrn_measured_fraction_theta_full 0.994
_diffrn_measured_fraction_theta_max 0.994
_diffrn_measurement_method '\q/2\q scans'
_diffrn_radiation_monochromator graphite
_diffrn_radiation_source 'fine-focus sealed tube'
_diffrn_radiation_type MoK\a
_diffrn_radiation_wavelength 0.71073
_diffrn_reflns_av_R_equivalents 0.0555
_diffrn_reflns_av_sigmaI/netI 0.1081
_diffrn_reflns_limit_h_max 15
_diffrn_reflns_limit_h_min 0
_diffrn_reflns_limit_k_max 18
_diffrn_reflns_limit_k_min 0
_diffrn_reflns_limit_l_max 18
_diffrn_reflns_limit_l_min -18
_diffrn_reflns_number 5934
_diffrn_reflns_theta_full 27.56
_diffrn_reflns_theta_max 27.56
_diffrn_reflns_theta_min 2.01
_diffrn_standards_decay_% 4
_diffrn_standards_interval_count 98
_diffrn_standards_number 2
_exptl_absorpt_coefficient_mu 0.169
_exptl_absorpt_correction_type none
_exptl_crystal_colour yellow
_exptl_crystal_density_diffrn 1.143
_exptl_crystal_description prism
_exptl_crystal_F_000 920
_exptl_crystal_size_max 0.3
_exptl_crystal_size_mid 0.2
_exptl_crystal_size_min 0.2
_refine_diff_density_max 0.574
_refine_diff_density_min -0.323
_refine_diff_density_rms 0.056
_refine_ls_extinction_method none
_refine_ls_goodness_of_fit_ref 0.852
_refine_ls_hydrogen_treatment mixed
_refine_ls_matrix_type full
_refine_ls_number_parameters 397
_refine_ls_number_reflns 5674
_refine_ls_number_restraints 0
_refine_ls_restrained_S_all 0.852
_refine_ls_R_factor_all 0.0977
_refine_ls_R_factor_gt 0.0463
_refine_ls_shift/su_max 0.008
_refine_ls_shift/su_mean 0.001
_refine_ls_structure_factor_coef Fsqd
_refine_ls_weighting_details 'calc w=1/[\s^2^(Fo^2^)+(0.0619P)^2^+0.0000P] where P=(Fo^2^+2Fc^2^)/3'
_refine_ls_weighting_scheme calc
_refine_ls_wR_factor_gt 0.1042
_refine_ls_wR_factor_ref 0.1117
_reflns_number_gt 3434
_reflns_number_total 5674
_reflns_threshold_expression >2sigma(I)
_cod_data_source_file ja026548i_s4.cif
_cod_data_source_block comp1o
_cod_database_code 4115163

loop_
_symmetry_equiv_pos_as_xyz
'x, y, z'
'-x+1/2, y+1/2, -z+1/2'
'-x, -y, -z'
'x-1/2, -y-1/2, z-1/2'

loop_
_atom_site_label
_atom_site_type_symbol
_atom_site_fract_x
_atom_site_fract_y
_atom_site_fract_z
_atom_site_U_iso_or_equiv
_atom_site_adp_type
_atom_site_occupancy
_atom_site_symmetry_multiplicity
_atom_site_calc_flag
Si1 Si -0.00370(5) 0.22889(4) 0.95717(4) 0.02376(14) Uani 1 1 d
Si2 Si 0.00308(4) 0.44838(4) 0.72201(4) 0.02375(14) Uani 1 1 d
O1 O 0.00012(11) 0.34779(10) 0.95941(9) 0.0238(3) Uani 1 1 d
O2 O 0.02472(10) 0.44220(10) 0.83927(9) 0.0226(3) Uani 1 1 d
O3 O -0.53899(16) 0.74061(16) 1.07004(15) 0.0661(6) Uani 1 1 d
O4 O -0.65908(13) 0.69634(14) 0.95155(13) 0.0525(5) Uani 1 1 d
N1 N -0.06115(13) 0.38996(12) 0.87486(11) 0.0222(4) Uani 1 1 d
N2 N -0.56566(16) 0.69425(14) 0.99962(15) 0.0365(5) Uani 1 1 d
C1 C -0.13001(16) 0.45956(14) 0.90918(14) 0.0215(4) Uani 1 1 d
H1 H -0.0911(17) 0.5111(15) 0.9450(14) 0.021(5) Uiso 1 1 d
C2 C -0.24009(16) 0.45212(16) 0.88545(14) 0.0241(4) Uani 1 1 d
H2 H -0.2665(19) 0.3971(17) 0.8517(17) 0.039(7) Uiso 1 1 d
C3 C -0.32186(16) 0.51532(15) 0.91651(13) 0.0226(4) Uani 1 1 d
C4 C -0.43355(16) 0.51375(16) 0.86959(15) 0.0281(5) Uani 1 1 d
H4 H -0.457(2) 0.4631(18) 0.8163(17) 0.041(7) Uiso 1 1 d
C5 C -0.51281(17) 0.57300(17) 0.89635(15) 0.0292(5) Uani 1 1 d
H5 H -0.585(2) 0.5682(19) 0.8695(18) 0.052(8) Uiso 1 1 d
C6 C -0.48118(17) 0.63245(15) 0.96959(14) 0.0259(5) Uani 1 1 d
C7 C -0.37202(17) 0.63599(17) 1.01866(16) 0.0285(5) Uani 1 1 d
H7 H -0.3573(19) 0.6781(17) 1.0669(17) 0.037(7) Uiso 1 1 d
C8 C -0.29321(17) 0.57729(15) 0.99158(15) 0.0266(5) Uani 1 1 d
H8 H -0.223(2) 0.5766(17) 1.0263(17) 0.040(7) Uiso 1 1 d
C9 C -0.1465(2) 0.1859(2) 0.9103(3) 0.0466(7) Uani 1 1 d
H9A H -0.152(2) 0.120(2) 0.9131(18) 0.046(7) Uiso 1 1 d
H9B H -0.169(3) 0.205(2) 0.850(3) 0.075(11) Uiso 1 1 d
H9C H -0.194(3) 0.212(2) 0.942(2) 0.079(12) Uiso 1 1 d
C10 C 0.0966(3) 0.1845(2) 0.8855(2) 0.0489(7) Uani 1 1 d
H10A H 0.091(3) 0.118(3) 0.881(2) 0.075(10) Uiso 1 1 d
H10B H 0.080(3) 0.205(2) 0.828(2) 0.074(11) Uiso 1 1 d
H10C H 0.173(3) 0.208(2) 0.910(2) 0.071(10) Uiso 1 1 d
C11 C 0.04327(19) 0.19799(16) 1.08349(15) 0.0315(5) Uani 1 1 d
C12 C 0.0574(6) 0.0931(3) 1.0951(3) 0.0790(14) Uani 1 1 d
H12A H 0.088(3) 0.073(2) 1.154(3) 0.074(10) Uiso 1 1 d
H12B H 0.098(3) 0.067(3) 1.064(3) 0.077(14) Uiso 1 1 d
H12C H -0.010(3) 0.061(3) 1.071(3) 0.093(14) Uiso 1 1 d
C13 C 0.1542(3) 0.2454(3) 1.1225(3) 0.0751(12) Uani 1 1 d
H13A H 0.173(3) 0.227(3) 1.189(3) 0.096(12) Uiso 1 1 d
H13B H 0.159(3) 0.318(3) 1.116(2) 0.090(12) Uiso 1 1 d
H13C H 0.215(4) 0.210(4) 1.087(4) 0.16(2) Uiso 1 1 d
C14 C -0.0429(4) 0.2341(4) 1.1387(3) 0.0800(12) Uani 1 1 d
H14A H -0.016(3) 0.224(2) 1.199(3) 0.078(11) Uiso 1 1 d
H14B H -0.118(4) 0.193(3) 1.126(3) 0.122(16) Uiso 1 1 d
H14C H -0.059(3) 0.306(3) 1.122(3) 0.102(13) Uiso 1 1 d
C15 C -0.1109(2) 0.5335(2) 0.6806(2) 0.0443(7) Uani 1 1 d
H15A H -0.099(3) 0.597(2) 0.704(2) 0.068(10) Uiso 1 1 d
H15B H -0.114(3) 0.547(2) 0.619(2) 0.078(10) Uiso 1 1 d
H15C H -0.184(3) 0.509(2) 0.694(2) 0.078(10) Uiso 1 1 d
C16 C -0.0329(3) 0.3317(2) 0.6688(2) 0.0454(7) Uani 1 1 d
H16A H -0.092(3) 0.306(2) 0.694(2) 0.070(10) Uiso 1 1 d
H16B H -0.057(2) 0.342(2) 0.604(2) 0.058(8) Uiso 1 1 d
H16C H 0.025(3) 0.286(3) 0.683(2) 0.082(12) Uiso 1 1 d
C17 C 0.14239(17) 0.49037(18) 0.69776(14) 0.0335(5) Uani 1 1 d
C18 C 0.2333(2) 0.4186(3) 0.7347(2) 0.0551(8) Uani 1 1 d
H18A H 0.306(3) 0.444(3) 0.722(3) 0.101(12) Uiso 1 1 d
H18B H 0.218(3) 0.348(3) 0.704(2) 0.094(12) Uiso 1 1 d
H18C H 0.242(3) 0.411(2) 0.799(2) 0.072(10) Uiso 1 1 d
C19 C 0.1730(3) 0.5859(2) 0.7437(2) 0.0523(8) Uani 1 1 d
H19A H 0.112(3) 0.642(2) 0.717(2) 0.068(9) Uiso 1 1 d
H19B H 0.173(2) 0.581(2) 0.805(2) 0.062(9) Uiso 1 1 d
H19C H 0.243(2) 0.6072(19) 0.7276(19) 0.055(8) Uiso 1 1 d
C20 C 0.1354(3) 0.4998(3) 0.59237(18) 0.0520(8) Uani 1 1 d
H20A H 0.115(2) 0.438(2) 0.561(2) 0.053(8) Uiso 1 1 d
H20B H 0.087(2) 0.549(2) 0.569(2) 0.059(9) Uiso 1 1 d
H20C H 0.205(3) 0.519(2) 0.580(2) 0.068(9) Uiso 1 1 d

loop_
_atom_site_aniso_label
_atom_site_aniso_U_11
_atom_site_aniso_U_22
_atom_site_aniso_U_33
_atom_site_aniso_U_23
_atom_site_aniso_U_13
_atom_site_aniso_U_12
Si1 0.0227(3) 0.0230(3) 0.0257(3) -0.0009(2) 0.0045(2) 0.0030(2)
Si2 0.0192(3) 0.0335(3) 0.0182(3) -0.0012(2) 0.0026(2) -0.0008(2)
O1 0.0230(7) 0.0273(8) 0.0195(7) 0.0032(6) -0.0006(5) 0.0014(6)
O2 0.0177(6) 0.0312(8) 0.0194(7) 0.0005(6) 0.0047(5) -0.0031(6)
O3 0.0456(11) 0.0807(16) 0.0697(14) -0.0378(12) 0.0039(10) 0.0210(10)
O4 0.0244(9) 0.0690(13) 0.0636(12) -0.0014(10) 0.0061(8) 0.0177(8)
N1 0.0162(8) 0.0290(9) 0.0208(8) 0.0033(7) 0.0018(7) 0.0015(7)
N2 0.0265(10) 0.0407(12) 0.0449(12) 0.0006(10) 0.0131(9) 0.0101(9)
C1 0.0204(9) 0.0227(10) 0.0217(10) -0.0005(8) 0.0046(8) -0.0004(8)
C2 0.0208(10) 0.0283(11) 0.0230(10) -0.0018(9) 0.0037(8) -0.0013(9)
C3 0.0163(9) 0.0279(11) 0.0238(10) 0.0048(8) 0.0039(8) 0.0008(8)
C4 0.0178(10) 0.0387(13) 0.0271(11) -0.0032(10) 0.0024(8) 0.0001(9)
C5 0.0180(10) 0.0387(13) 0.0301(11) 0.0050(10) 0.0017(9) 0.0029(9)
C6 0.0222(10) 0.0290(11) 0.0291(11) 0.0062(9) 0.0114(9) 0.0060(8)
C7 0.0236(11) 0.0329(12) 0.0288(12) -0.0044(10) 0.0040(9) 0.0004(9)
C8 0.0183(10) 0.0351(12) 0.0260(11) -0.0015(9) 0.0030(8) 0.0007(9)
C9 0.0402(15) 0.0308(15) 0.062(2) -0.0007(14) -0.0082(14) -0.0049(12)
C10 0.061(2) 0.0468(18) 0.0427(17) 0.0058(14) 0.0190(14) 0.0212(15)
C11 0.0356(12) 0.0317(12) 0.0278(11) 0.0039(9) 0.0072(9) 0.0003(10)
C12 0.148(4) 0.0369(18) 0.044(2) 0.0117(15) -0.004(3) 0.013(2)
C13 0.074(2) 0.089(3) 0.0471(19) 0.0268(19) -0.0283(18) -0.030(2)
C14 0.088(3) 0.120(4) 0.0407(19) 0.023(2) 0.0364(19) 0.027(3)
C15 0.0333(14) 0.067(2) 0.0322(14) 0.0138(13) 0.0046(11) 0.0147(13)
C16 0.0562(18) 0.0504(17) 0.0296(14) -0.0082(12) 0.0076(13) -0.0134(15)
C17 0.0239(11) 0.0562(16) 0.0207(11) -0.0005(10) 0.0044(9) -0.0033(10)
C18 0.0260(13) 0.098(3) 0.0418(17) 0.0013(17) 0.0072(12) 0.0135(15)
C19 0.0441(16) 0.069(2) 0.0456(17) -0.0097(15) 0.0123(14) -0.0250(16)
C20 0.0379(16) 0.094(3) 0.0251(13) 0.0027(15) 0.0075(11) -0.0185(17)

loop_
_atom_type_symbol
_atom_type_description
_atom_type_scat_dispersion_real
_atom_type_scat_dispersion_imag
_atom_type_scat_source
C C 0.0033 0.0016 'International Tables Vol C Tables 4.2.6.8 and 6.1.1.4'
H H 0.0000 0.0000 'International Tables Vol C Tables 4.2.6.8 and 6.1.1.4'
N N 0.0061 0.0033 'International Tables Vol C Tables 4.2.6.8 and 6.1.1.4'
O O 0.0106 0.0060 'International Tables Vol C Tables 4.2.6.8 and 6.1.1.4'
Si Si 0.0817 0.0704 'International Tables Vol C Tables 4.2.6.8 and 6.1.1.4'

loop_
_geom_angle_atom_site_label_1
_geom_angle_atom_site_label_2
_geom_angle_atom_site_label_3
_geom_angle
O1 Si1 C9 110.90(11)
O1 Si1 C10 109.38(13)
C9 Si1 C10 110.38(17)
O1 Si1 C11 102.19(9)
C9 Si1 C11 112.65(14)
C10 Si1 C11 111.06(13)
O2 Si2 C16 111.27(11)
O2 Si2 C15 109.63(11)
C16 Si2 C15 109.77(16)
O2 Si2 C17 103.00(8)
C16 Si2 C17 110.88(13)
C15 Si2 C17 112.15(13)
N1 O1 Si1 112.76(11)
N1 O2 Si2 113.51(10)
C1 N1 O2 106.03(15)
C1 N1 O1 103.16(14)
O2 N1 O1 102.83(12)
O3 N2 O4 123.5(2)
O3 N2 C6 118.58(19)
O4 N2 C6 117.9(2)
C2 C1 N1 118.52(19)
C1 C2 C3 125.4(2)
C8 C3 C4 118.31(19)
C8 C3 C2 122.50(18)
C4 C3 C2 119.19(19)
C5 C4 C3 120.8(2)
C6 C5 C4 118.91(19)
C5 C6 C7 122.4(2)
C5 C6 N2 119.15(19)
C7 C6 N2 118.5(2)
C8 C7 C6 118.6(2)
C7 C8 C3 121.00(19)
C12 C11 C14 110.4(3)
C12 C11 C13 108.6(3)
C14 C11 C13 107.6(3)
C12 C11 Si1 110.5(2)
C14 C11 Si1 108.9(2)
C13 C11 Si1 110.86(19)
C19 C17 C18 109.3(2)
C19 C17 C20 109.2(3)
C18 C17 C20 108.6(2)
C19 C17 Si2 110.67(17)
C18 C17 Si2 109.92(19)
C20 C17 Si2 109.03(16)

loop_
_geom_bond_atom_site_label_1
_geom_bond_atom_site_label_2
_geom_bond_distance
Si1 O1 1.6837(16)
Si1 C9 1.850(3)
Si1 C10 1.852(3)
Si1 C11 1.880(2)
Si2 O2 1.6854(15)
Si2 C16 1.844(3)
Si2 C15 1.853(3)
Si2 C17 1.886(2)
O1 N1 1.450(2)
O2 N1 1.449(2)
O3 N2 1.213(3)
O4 N2 1.223(3)
N1 C1 1.439(3)
N2 C6 1.474(3)
C1 C2 1.324(3)
C2 C3 1.468(3)
C3 C8 1.397(3)
C3 C4 1.406(3)
C4 C5 1.385(3)
C5 C6 1.360(3)
C6 C7 1.390(3)
C7 C8 1.378(3)
C11 C12 1.501(4)
C11 C14 1.520(4)
C11 C13 1.522(4)
C17 C19 1.524(4)
C17 C18 1.526(4)
C17 C20 1.530(3)

loop_
_geom_torsion_atom_site_label_1
_geom_torsion_atom_site_label_2
_geom_torsion_atom_site_label_3
_geom_torsion_atom_site_label_4
_geom_torsion
C9 Si1 O1 N1 -43.86(18)
C10 Si1 O1 N1 78.12(16)
C11 Si1 O1 N1 -164.14(12)
C16 Si2 O2 N1 -47.01(16)
C15 Si2 O2 N1 74.61(16)
C17 Si2 O2 N1 -165.85(13)
Si2 O2 N1 C1 -103.97(14)
Si2 O2 N1 O1 148.06(11)
Si1 O1 N1 C1 130.84(13)
Si1 O1 N1 O2 -119.03(12)
O2 N1 C1 C2 132.78(18)
O1 N1 C1 C2 -119.49(19)
N1 C1 C2 C3 178.16(18)
C1 C2 C3 C8 -15.3(3)
C1 C2 C3 C4 164.9(2)
C8 C3 C4 C5 0.8(3)
C2 C3 C4 C5 -179.4(2)
C3 C4 C5 C6 -0.6(3)
C4 C5 C6 C7 0.0(3)
C4 C5 C6 N2 -178.74(19)
O3 N2 C6 C5 173.4(2)
O4 N2 C6 C5 -7.1(3)
O3 N2 C6 C7 -5.4(3)
O4 N2 C6 C7 174.1(2)
C5 C6 C7 C8 0.3(3)
N2 C6 C7 C8 179.1(2)
C6 C7 C8 C3 0.0(3)
C4 C3 C8 C7 -0.5(3)
C2 C3 C8 C7 179.7(2)
O1 Si1 C11 C12 -173.9(3)
C9 Si1 C11 C12 67.0(3)
C10 Si1 C11 C12 -57.4(3)
O1 Si1 C11 C14 64.6(3)
C9 Si1 C11 C14 -54.4(3)
C10 Si1 C11 C14 -178.8(3)
O1 Si1 C11 C13 -53.5(3)
C9 Si1 C11 C13 -172.6(3)
C10 Si1 C11 C13 63.0(3)
O2 Si2 C17 C19 -59.7(2)
C16 Si2 C17 C19 -178.8(2)
C15 Si2 C17 C19 58.1(2)
O2 Si2 C17 C18 61.23(19)
C16 Si2 C17 C18 -57.9(2)
C15 Si2 C17 C18 179.02(19)
O2 Si2 C17 C20 -179.8(2)
C16 Si2 C17 C20 61.1(3)
C15 Si2 C17 C20 -62.0(3)
